data_4060422
_journal_name_full Organometallics
_journal_paper_doi 10.1021/om049121o
_journal_year 2005
_chemical_formula_sum 'C59.5 H60 F6 N2 O1.5 P3 Rh'
_chemical_formula_weight 1136.92
_space_group_IT_number 14
_symmetry_cell_setting monoclinic
_symmetry_space_group_name_Hall '-P 2yn'
_symmetry_space_group_name_H-M 'P 1 21/n 1'
_cell_angle_alpha 90
_cell_angle_beta 107.822(2)
_cell_angle_gamma 90
_cell_formula_units_Z 4
_cell_length_a 16.5613(5)
_cell_length_b 17.8073(4)
_cell_length_c 18.7853(5)
_cell_measurement_temperature 173.2
_cell_volume 5274.2(2)
_diffrn_ambient_temperature 173.2
_exptl_crystal_density_diffrn 1.432
_cod_original_sg_symbol_H-M 'P 21/n'
_cod_original_formula_sum 'C59.50 H60 F6 N2 O1.50 P3 Rh'
_cod_database_code 4060422

loop_
_symmetry_equiv_pos_as_xyz
'  +x,  +y,  +z'
1/2-x,1/2+y,1/2-z
'  -x,  -y,  -z'
1/2+x,1/2-y,1/2+z

loop_
_atom_site_label
_atom_site_fract_x
_atom_site_fract_y
_atom_site_fract_z
_atom_site_U_iso_or_equiv
_atom_site_occupancy
_atom_site_refinement_flags
_atom_site_adp_type
_atom_site_calc_flag
_atom_site_calc_attached_atom
Rh(1) 0.38610(1) 0.232698(9) 0.132826(9) 0.01373(4) 1.000 . Uani d ?
P(1) 0.44382(3) 0.33018(3) 0.07939(3) 0.0159(1) 1.000 . Uani d ?
P(2) 0.35462(3) 0.12730(3) 0.19333(3) 0.0140(1) 1.000 . Uani d ?
P(3) -0.04152(4) 0.20719(4) 0.11915(4) 0.0254(2) 1.000 . Uani d ?
F(1) 0.0098(1) 0.2055(1) 0.0597(1) 0.0596(6) 1.000 . Uani d ?
F(2) -0.1268(1) 0.1873(1) 0.0552(1) 0.0481(5) 1.000 . Uani d ?
F(3) -0.0912(1) 0.2093(1) 0.1788(1) 0.0623(7) 1.000 . Uani d ?
F(4) 0.0441(1) 0.2275(1) 0.1834(1) 0.0633(6) 1.000 . Uani d ?
F(5) -0.0608(1) 0.29381(9) 0.1015(1) 0.0451(5) 1.000 . Uani d ?
F(6) -0.0219(1) 0.1199(1) 0.1347(1) 0.0637(6) 1.000 . Uani d ?
O(1) 0.0640(9) 0.4354(8) 0.5260(8) 0.224(6) 0.500 . Uiso d ?
O(2) 0.0163(6) 0.3698(6) 0.3935(5) 0.136(3) 0.500 . Uiso d ?
O(3) 0.0226(5) 0.2630(5) 0.3386(5) 0.116(3) 0.500 . Uiso d ?
N(1) 0.3074(2) 0.1916(1) 0.0214(1) 0.0291(6) 1.000 . Uani d ?
N(2) 0.2959(1) 0.3003(1) 0.1669(1) 0.0191(5) 1.000 . Uani d ?
C(1) 0.3572(2) 0.1434(2) -0.0163(2) 0.0399(8) 1.000 . Uani d ?
C(2) 0.3061(2) 0.1133(2) -0.0917(2) 0.0362(8) 1.000 . Uani d ?
C(3) 0.2982(2) 0.1539(2) -0.1560(2) 0.0430(9) 1.000 . Uani d ?
C(4) 0.2503(2) 0.1272(2) -0.2251(2) 0.0493(9) 1.000 . Uani d ?
C(5) 0.2109(2) 0.0576(2) -0.2300(2) 0.0478(9) 1.000 . Uani d ?
C(6) 0.2185(2) 0.0148(2) -0.1665(2) 0.058(1) 1.000 . Uani d ?
C(7) 0.2671(2) 0.0438(2) -0.0976(2) 0.055(1) 1.000 . Uani d ?
C(8) 0.2044(1) 0.3051(1) 0.1257(2) 0.0269(6) 1.000 . Uani d ?
C(9) 0.1766(1) 0.3772(1) 0.0829(1) 0.0216(6) 1.000 . Uani d ?
C(10) 0.2176(1) 0.4453(1) 0.1030(1) 0.0222(6) 1.000 . Uani d ?
C(11) 0.1888(2) 0.5095(1) 0.0610(2) 0.0268(6) 1.000 . Uani d ?
C(12) 0.1184(2) 0.5065(2) -0.0013(2) 0.0378(8) 1.000 . Uani d ?
C(13) 0.0768(2) 0.4387(2) -0.0216(2) 0.0430(8) 1.000 . Uani d ?
C(14) 0.1053(2) 0.3747(2) 0.0195(2) 0.0341(7) 1.000 . Uani d ?
C(15) 0.3261(1) 0.3288(1) 0.2328(1) 0.0210(6) 1.000 . Uani d ?
C(16) 0.2753(2) 0.3729(2) 0.2729(2) 0.0351(8) 1.000 . Uani d ?
C(17) 0.4161(1) 0.3142(1) 0.2710(1) 0.0202(6) 1.000 . Uani d ?
C(18) 0.4583(1) 0.2671(1) 0.2335(1) 0.0161(5) 1.000 . Uani d ?
C(19) 0.5433(1) 0.2501(1) 0.2695(1) 0.0226(6) 1.000 . Uani d ?
C(20) 0.5850(2) 0.2795(2) 0.3398(2) 0.0344(7) 1.000 . Uani d ?
C(21) 0.5429(2) 0.3263(2) 0.3755(1) 0.0393(8) 1.000 . Uani d ?
C(22) 0.4587(2) 0.3438(1) 0.3416(1) 0.0309(7) 1.000 . Uani d ?
C(23) 0.5550(1) 0.3206(1) 0.0809(1) 0.0212(6) 1.000 . Uani d ?
C(24) 0.5935(2) 0.2507(2) 0.0853(2) 0.0339(7) 1.000 . Uani d ?
C(25) 0.6774(2) 0.2459(2) 0.0840(2) 0.0430(9) 1.000 . Uani d ?
C(26) 0.7222(2) 0.3096(2) 0.0789(2) 0.0395(8) 1.000 . Uani d ?
C(27) 0.6843(2) 0.3789(2) 0.0739(1) 0.0324(7) 1.000 . Uani d ?
C(28) 0.6008(1) 0.3845(2) 0.0746(1) 0.0273(6) 1.000 . Uani d ?
C(29) 0.4457(1) 0.4243(1) 0.1199(1) 0.0174(5) 1.000 . Uani d ?
C(30) 0.4934(1) 0.4346(1) 0.1948(1) 0.0212(6) 1.000 . Uani d ?
C(31) 0.4937(2) 0.5036(1) 0.2292(1) 0.0264(6) 1.000 . Uani d ?
C(32) 0.4486(2) 0.5634(1) 0.1896(1) 0.0272(6) 1.000 . Uani d ?
C(33) 0.4050(2) 0.5549(1) 0.1146(1) 0.0261(6) 1.000 . Uani d ?
C(34) 0.4030(1) 0.4856(1) 0.0797(1) 0.0215(6) 1.000 . Uani d ?
C(35) 0.3866(1) 0.3453(1) -0.0198(1) 0.0202(6) 1.000 . Uani d ?
C(36) 0.4245(2) 0.3406(2) -0.0761(1) 0.0307(7) 1.000 . Uani d ?
C(37) 0.3766(2) 0.3524(2) -0.1510(2) 0.0419(8) 1.000 . Uani d ?
C(38) 0.2913(2) 0.3696(2) -0.1688(1) 0.0402(8) 1.000 . Uani d ?
C(39) 0.2527(2) 0.3744(2) -0.1136(2) 0.0334(7) 1.000 . Uani d ?
C(40) 0.2995(2) 0.3619(1) -0.0399(1) 0.0251(6) 1.000 . Uani d ?
C(41) 0.2715(1) 0.0673(1) 0.1324(1) 0.0172(5) 1.000 . Uani d ?
C(42) 0.1878(1) 0.0925(1) 0.1027(1) 0.0217(6) 1.000 . Uani d ?
C(43) 0.1261(1) 0.0477(2) 0.0543(1) 0.0278(6) 1.000 . Uani d ?
C(44) 0.1469(2) -0.0224(2) 0.0331(1) 0.0296(7) 1.000 . Uani d ?
C(45) 0.2298(2) -0.0477(1) 0.0608(1) 0.0276(6) 1.000 . Uani d ?
C(46) 0.2916(1) -0.0034(1) 0.1102(1) 0.0214(6) 1.000 . Uani d ?
C(47) 0.3221(1) 0.1512(1) 0.2756(1) 0.0173(5) 1.000 . Uani d ?
C(48) 0.2384(1) 0.1643(1) 0.2736(1) 0.0221(6) 1.000 . Uani d ?
C(49) 0.2202(2) 0.1940(1) 0.3353(1) 0.0266(6) 1.000 . Uani d ?
C(50) 0.2846(2) 0.2100(1) 0.4002(1) 0.0280(7) 1.000 . Uani d ?
C(51) 0.3681(2) 0.1951(1) 0.4040(1) 0.0256(6) 1.000 . Uani d ?
C(52) 0.3868(1) 0.1662(1) 0.3422(1) 0.0203(6) 1.000 . Uani d ?
C(53) 0.4394(1) 0.0591(1) 0.2323(1) 0.0187(5) 1.000 . Uani d ?
C(54) 0.4267(2) 0.0042(1) 0.2813(1) 0.0238(6) 1.000 . Uani d ?
C(55) 0.4863(2) -0.0515(1) 0.3083(2) 0.0330(7) 1.000 . Uani d ?
C(56) 0.5597(2) -0.0529(2) 0.2870(2) 0.0405(8) 1.000 . Uani d ?
C(57) 0.5732(2) 0.0015(2) 0.2396(2) 0.0409(8) 1.000 . Uani d ?
C(58) 0.5128(2) 0.0573(1) 0.2120(2) 0.0284(7) 1.000 . Uani d ?
C(59) 0.0000 0.5000 0.5000 0.273(8) 0.500 S Uiso d ?
C(60) 0.0604(4) 0.3231(4) 0.3671(3) 0.108(2) 1.000 . Uiso d ?
H(1) 0.282(2) 0.229(2) 0.000(2) 0.039(9) 1.000 . Uiso d ?
H(2) 0.266(2) 0.175(2) 0.025(2) 0.05(1) 1.000 . Uiso d ?
H(3) 0.4039 0.1736 -0.0229 0.048 1.000 . Uiso c ?
H(4) 0.3804 0.1007 0.0165 0.048 1.000 . Uiso c ?
H(5) 0.3270 0.2024 -0.1526 0.052 1.000 . Uiso c ?
H(6) 0.2442 0.1571 -0.2702 0.059 1.000 . Uiso c ?
H(7) 0.1773 0.0385 -0.2790 0.057 1.000 . Uiso c ?
H(8) 0.1905 -0.0341 -0.1700 0.070 1.000 . Uiso c ?
H(9) 0.2739 0.0141 -0.0523 0.066 1.000 . Uiso c ?
H(10) 0.1901 0.2633 0.0900 0.032 1.000 . Uiso c ?
H(11) 0.1729 0.2998 0.1619 0.032 1.000 . Uiso c ?
H(12) 0.2676 0.4482 0.1473 0.027 1.000 . Uiso c ?
H(13) 0.2186 0.5573 0.0758 0.032 1.000 . Uiso c ?
H(14) 0.0981 0.5519 -0.0310 0.045 1.000 . Uiso c ?
H(15) 0.0265 0.4362 -0.0658 0.052 1.000 . Uiso c ?
H(16) 0.0754 0.3271 0.0043 0.041 1.000 . Uiso c ?
H(17) 0.2999 0.4231 0.2848 0.042 1.000 . Uiso c ?
H(18) 0.2165 0.3773 0.2407 0.042 1.000 . Uiso c ?
H(19) 0.2766 0.3469 0.3192 0.042 1.000 . Uiso c ?
H(20) 0.5741 0.2171 0.2450 0.027 1.000 . Uiso c ?
H(21) 0.6447 0.2670 0.3643 0.041 1.000 . Uiso c ?
H(22) 0.5730 0.3470 0.4248 0.047 1.000 . Uiso c ?
H(23) 0.4288 0.3768 0.3669 0.037 1.000 . Uiso c ?
H(24) 0.5621 0.2050 0.0892 0.041 1.000 . Uiso c ?
H(25) 0.7046 0.1966 0.0869 0.052 1.000 . Uiso c ?
H(26) 0.7811 0.3056 0.0787 0.047 1.000 . Uiso c ?
H(27) 0.7160 0.4243 0.0698 0.039 1.000 . Uiso c ?
H(28) 0.5739 0.4340 0.0707 0.033 1.000 . Uiso c ?
H(29) 0.5269 0.3930 0.2231 0.025 1.000 . Uiso c ?
H(30) 0.5261 0.5099 0.2821 0.032 1.000 . Uiso c ?
H(31) 0.4474 0.6115 0.2145 0.033 1.000 . Uiso c ?
H(32) 0.3753 0.5979 0.0857 0.031 1.000 . Uiso c ?
H(33) 0.3714 0.4800 0.0265 0.026 1.000 . Uiso c ?
H(34) 0.4851 0.3289 -0.0635 0.037 1.000 . Uiso c ?
H(35) 0.4036 0.3484 -0.1906 0.050 1.000 . Uiso c ?
H(36) 0.2581 0.3785 -0.2211 0.048 1.000 . Uiso c ?
H(37) 0.1922 0.3865 -0.1266 0.040 1.000 . Uiso c ?
H(38) 0.2715 0.3648 -0.0009 0.030 1.000 . Uiso c ?
H(39) 0.1724 0.1425 0.1161 0.026 1.000 . Uiso c ?
H(40) 0.0675 0.0659 0.0350 0.033 1.000 . Uiso c ?
H(41) 0.1035 -0.0538 -0.0011 0.035 1.000 . Uiso c ?
H(42) 0.2452 -0.0970 0.0457 0.033 1.000 . Uiso c ?
H(43) 0.3499 -0.0222 0.1295 0.026 1.000 . Uiso c ?
H(44) 0.1920 0.1524 0.2282 0.026 1.000 . Uiso c ?
H(45) 0.1612 0.2038 0.3328 0.032 1.000 . Uiso c ?
H(46) 0.2714 0.2317 0.4433 0.034 1.000 . Uiso c ?
H(47) 0.4139 0.2051 0.4504 0.031 1.000 . Uiso c ?
H(48) 0.4459 0.1562 0.3453 0.024 1.000 . Uiso c ?
H(49) 0.3753 0.0054 0.2967 0.029 1.000 . Uiso c ?
H(50) 0.4769 -0.0900 0.3422 0.040 1.000 . Uiso c ?
H(51) 0.6018 -0.0926 0.3057 0.049 1.000 . Uiso c ?
H(52) 0.6254 0.0008 0.2253 0.049 1.000 . Uiso c ?
H(53) 0.5225 0.0956 0.1780 0.034 1.000 . Uiso c ?
H(54) 0.449(1) 0.187(1) 0.117(1) 0.020(6) 1.000 . Uiso d ?

loop_
_atom_site_aniso_label
_atom_site_aniso_U_11
_atom_site_aniso_U_22
_atom_site_aniso_U_33
_atom_site_aniso_U_12
_atom_site_aniso_U_13
_atom_site_aniso_U_23
Rh(1) 0.01467(8) 0.01425(8) 0.01130(8) -0.00056(7) 0.00251(6) 0.00042(7)
P(1) 0.0158(2) 0.0180(3) 0.0143(3) 0.0004(2) 0.0055(2) 0.0016(2)
P(2) 0.0142(2) 0.0137(3) 0.0132(3) -0.0010(2) 0.0027(2) 0.0000(2)
P(3) 0.0247(3) 0.0273(3) 0.0225(3) 0.0026(3) 0.0047(2) 0.0031(3)
F(1) 0.067(1) 0.073(1) 0.053(1) 0.029(1) 0.039(1) 0.020(1)
F(2) 0.048(1) 0.0362(9) 0.043(1) -0.0080(8) -0.0114(8) -0.0037(8)
F(3) 0.054(1) 0.101(2) 0.042(1) 0.001(1) 0.0305(9) 0.005(1)
F(4) 0.0308(9) 0.093(2) 0.050(1) -0.005(1) -0.0105(8) 0.001(1)
F(5) 0.050(1) 0.0241(8) 0.057(1) -0.0008(8) 0.0091(9) -0.0055(8)
F(6) 0.087(2) 0.037(1) 0.060(1) 0.018(1) 0.014(1) 0.0228(9)
N(1) 0.032(1) 0.031(1) 0.020(1) -0.011(1) 0.0023(9) 0.0033(9)
N(2) 0.0166(9) 0.0154(9) 0.027(1) 0.0040(8) 0.0090(8) 0.0053(8)
C(1) 0.043(2) 0.050(2) 0.025(1) -0.005(1) 0.007(1) -0.010(1)
C(2) 0.034(1) 0.048(2) 0.025(1) -0.003(1) 0.007(1) -0.010(1)
C(3) 0.054(2) 0.040(2) 0.032(2) 0.000(1) 0.008(1) -0.003(1)
C(4) 0.061(2) 0.059(2) 0.023(2) 0.015(2) 0.006(1) -0.003(1)
C(5) 0.038(2) 0.068(2) 0.031(2) 0.007(2) 0.001(1) -0.021(2)
C(6) 0.057(2) 0.070(2) 0.043(2) -0.023(2) 0.010(2) -0.022(2)
C(7) 0.063(2) 0.068(2) 0.030(2) -0.027(2) 0.010(2) -0.003(2)
C(8) 0.017(1) 0.021(1) 0.043(2) 0.003(1) 0.009(1) 0.007(1)
C(9) 0.016(1) 0.018(1) 0.031(1) 0.0041(9) 0.0081(9) 0.002(1)
C(10) 0.020(1) 0.020(1) 0.028(1) 0.004(1) 0.0084(9) 0.000(1)
C(11) 0.026(1) 0.019(1) 0.036(1) 0.001(1) 0.010(1) 0.000(1)
C(12) 0.039(2) 0.028(1) 0.040(2) 0.006(1) 0.002(1) 0.010(1)
C(13) 0.036(2) 0.037(2) 0.041(2) 0.001(1) -0.011(1) 0.003(1)
C(14) 0.025(1) 0.028(1) 0.042(2) -0.003(1) 0.000(1) 0.000(1)
C(15) 0.029(1) 0.014(1) 0.027(1) 0.005(1) 0.018(1) 0.0036(9)
C(16) 0.047(2) 0.030(1) 0.040(2) 0.013(1) 0.030(1) 0.004(1)
C(17) 0.030(1) 0.016(1) 0.016(1) -0.002(1) 0.0091(9) -0.0006(9)
C(18) 0.020(1) 0.014(1) 0.013(1) -0.0029(9) 0.0042(8) 0.0008(8)
C(19) 0.022(1) 0.022(1) 0.021(1) -0.0026(9) 0.0017(9) -0.0002(9)
C(20) 0.029(1) 0.039(2) 0.025(1) -0.007(1) -0.007(1) 0.001(1)
C(21) 0.050(2) 0.040(2) 0.020(1) -0.014(1) -0.001(1) -0.008(1)
C(22) 0.048(2) 0.025(1) 0.022(1) -0.007(1) 0.013(1) -0.006(1)
C(23) 0.019(1) 0.030(1) 0.015(1) 0.003(1) 0.0072(9) 0.0027(9)
C(24) 0.031(1) 0.035(2) 0.041(2) 0.006(1) 0.019(1) -0.003(1)
C(25) 0.034(1) 0.050(2) 0.049(2) 0.016(1) 0.019(1) -0.002(1)
C(26) 0.023(1) 0.071(2) 0.028(1) 0.004(1) 0.013(1) -0.001(1)
C(27) 0.020(1) 0.055(2) 0.024(1) -0.005(1) 0.008(1) 0.004(1)
C(28) 0.020(1) 0.041(2) 0.022(1) 0.001(1) 0.0077(9) 0.007(1)
C(29) 0.014(1) 0.018(1) 0.022(1) -0.0036(9) 0.0083(8) 0.0014(9)
C(30) 0.021(1) 0.021(1) 0.021(1) -0.0016(9) 0.0062(9) 0.0038(9)
C(31) 0.030(1) 0.024(1) 0.022(1) -0.006(1) 0.005(1) -0.002(1)
C(32) 0.030(1) 0.019(1) 0.033(1) -0.003(1) 0.011(1) -0.004(1)
C(33) 0.027(1) 0.019(1) 0.032(1) 0.001(1) 0.008(1) 0.004(1)
C(34) 0.023(1) 0.021(1) 0.020(1) -0.002(1) 0.0061(9) 0.0025(9)
C(35) 0.023(1) 0.019(1) 0.017(1) -0.0028(9) 0.0052(9) 0.0017(9)
C(36) 0.030(1) 0.045(2) 0.018(1) -0.007(1) 0.009(1) 0.000(1)
C(37) 0.048(2) 0.060(2) 0.020(1) -0.013(2) 0.014(1) 0.004(1)
C(38) 0.048(2) 0.045(2) 0.020(1) -0.011(1) -0.002(1) 0.010(1)
C(39) 0.032(1) 0.032(1) 0.028(1) 0.001(1) -0.002(1) 0.007(1)
C(40) 0.025(1) 0.027(1) 0.022(1) 0.001(1) 0.0043(9) 0.002(1)
C(41) 0.021(1) 0.016(1) 0.014(1) -0.0050(9) 0.0040(8) -0.0006(8)
C(42) 0.022(1) 0.020(1) 0.022(1) -0.003(1) 0.0040(9) -0.0021(9)
C(43) 0.021(1) 0.035(1) 0.023(1) -0.008(1) 0.0001(9) -0.003(1)
C(44) 0.031(1) 0.032(1) 0.023(1) -0.014(1) 0.005(1) -0.009(1)
C(45) 0.039(1) 0.020(1) 0.023(1) -0.006(1) 0.010(1) -0.007(1)
C(46) 0.025(1) 0.020(1) 0.019(1) -0.002(1) 0.0063(9) -0.0026(9)
C(47) 0.022(1) 0.014(1) 0.016(1) -0.0021(9) 0.0056(8) 0.0012(8)
C(48) 0.022(1) 0.025(1) 0.020(1) -0.002(1) 0.0077(9) 0.0000(9)
C(49) 0.028(1) 0.027(1) 0.030(1) 0.001(1) 0.016(1) 0.000(1)
C(50) 0.045(1) 0.023(1) 0.023(1) -0.003(1) 0.020(1) -0.001(1)
C(51) 0.034(1) 0.025(1) 0.016(1) -0.008(1) 0.005(1) -0.001(1)
C(52) 0.022(1) 0.022(1) 0.016(1) -0.003(1) 0.0049(9) 0.0028(9)
C(53) 0.018(1) 0.016(1) 0.018(1) 0.0013(9) -0.0002(8) -0.0002(9)
C(54) 0.028(1) 0.019(1) 0.022(1) 0.001(1) 0.004(1) 0.0012(9)
C(55) 0.041(1) 0.024(1) 0.028(1) 0.006(1) 0.002(1) 0.006(1)
C(56) 0.035(1) 0.030(1) 0.049(2) 0.016(1) 0.002(1) 0.010(1)
C(57) 0.026(1) 0.040(2) 0.058(2) 0.012(1) 0.014(1) 0.007(1)
C(58) 0.027(1) 0.024(1) 0.035(1) 0.004(1) 0.010(1) 0.005(1)

loop_
_geom_bond_atom_site_label_1
_geom_bond_atom_site_label_2
_geom_bond_distance
_geom_bond_site_symmetry_1
_geom_bond_site_symmetry_2
_geom_bond_publ_flag
Rh(1) P(1) 2.3499(6) . . yes
Rh(1) P(2) 2.3344(6) . . yes
Rh(1) N(1) 2.224(2) . . yes
Rh(1) N(2) 2.162(2) . . yes
Rh(1) C(18) 1.999(2) . . yes
Rh(1) H(54) 1.43(2) . . no
P(1) C(23) 1.841(2) . . yes
P(1) C(29) 1.837(2) . . yes
P(1) C(35) 1.834(2) . . yes
P(2) C(41) 1.839(2) . . yes
P(2) C(47) 1.835(2) . . yes
P(2) C(53) 1.830(2) . . yes
P(3) F(1) 1.598(2) . . yes
P(3) F(2) 1.588(2) . . yes
P(3) F(3) 1.580(2) . . yes
P(3) F(4) 1.597(2) . . yes
P(3) F(5) 1.589(2) . . yes
P(3) F(6) 1.596(2) . . yes
O(1) C(59) 1.54(1) . . yes
O(2) C(60) 1.30(1) . . yes
O(3) C(60) 1.272(9) . . yes
N(1) C(1) 1.509(4) . . yes
N(1) H(1) 0.82(3) . . no
N(1) H(2) 0.77(3) . . no
N(2) C(8) 1.478(3) . . yes
N(2) C(15) 1.288(3) . . yes
C(1) C(2) 1.509(4) . . yes
C(1) H(3) 0.98 . . no
C(1) H(4) 0.98 . . no
C(2) C(3) 1.379(4) . . yes
C(2) C(7) 1.385(4) . . yes
C(3) C(4) 1.381(4) . . yes
C(3) H(5) 0.98 . . no
C(4) C(5) 1.391(5) . . yes
C(4) H(6) 0.98 . . no
C(5) C(6) 1.388(5) . . yes
C(5) H(7) 0.98 . . no
C(6) C(7) 1.397(4) . . yes
C(6) H(8) 0.98 . . no
C(7) H(9) 0.98 . . no
C(8) C(9) 1.512(3) . . yes
C(8) H(10) 0.98 . . no
C(8) H(11) 0.98 . . no
C(9) C(10) 1.385(3) . . yes
C(9) C(14) 1.397(3) . . yes
C(10) C(11) 1.388(3) . . yes
C(10) H(12) 0.98 . . no
C(11) C(12) 1.377(4) . . yes
C(11) H(13) 0.98 . . no
C(12) C(13) 1.385(4) . . yes
C(12) H(14) 0.98 . . no
C(13) C(14) 1.376(4) . . yes
C(13) H(15) 0.98 . . no
C(14) H(16) 0.98 . . no
C(15) C(16) 1.511(3) . . yes
C(15) C(17) 1.467(3) . . yes
C(16) H(17) 0.98 . . no
C(16) H(18) 0.98 . . no
C(16) H(19) 0.98 . . no
C(17) C(18) 1.411(3) . . yes
C(17) C(22) 1.401(3) . . yes
C(18) C(19) 1.396(3) . . yes
C(19) C(20) 1.391(3) . . yes
C(19) H(20) 0.98 . . no
C(20) C(21) 1.383(4) . . yes
C(20) H(21) 0.98 . . no
C(21) C(22) 1.379(4) . . yes
C(21) H(22) 0.98 . . no
C(22) H(23) 0.98 . . no
C(23) C(24) 1.390(4) . . yes
C(23) C(28) 1.392(4) . . yes
C(24) C(25) 1.401(4) . . yes
C(24) H(24) 0.98 . . no
C(25) C(26) 1.375(5) . . yes
C(25) H(25) 0.98 . . no
C(26) C(27) 1.374(4) . . yes
C(26) H(26) 0.98 . . no
C(27) C(28) 1.391(3) . . yes
C(27) H(27) 0.98 . . no
C(28) H(28) 0.98 . . no
C(29) C(30) 1.398(3) . . yes
C(29) C(34) 1.391(3) . . yes
C(30) C(31) 1.387(3) . . yes
C(30) H(29) 0.98 . . no
C(31) C(32) 1.380(4) . . yes
C(31) H(30) 0.98 . . no
C(32) C(33) 1.381(4) . . yes
C(32) H(31) 0.98 . . no
C(33) C(34) 1.393(3) . . yes
C(33) H(32) 0.98 . . no
C(34) H(33) 0.98 . . no
C(35) C(36) 1.388(3) . . yes
C(35) C(40) 1.406(3) . . yes
C(36) C(37) 1.402(4) . . yes
C(36) H(34) 0.98 . . no
C(37) C(38) 1.383(4) . . yes
C(37) H(35) 0.98 . . no
C(38) C(39) 1.377(4) . . yes
C(38) H(36) 0.98 . . no
C(39) C(40) 1.383(3) . . yes
C(39) H(37) 0.98 . . no
C(40) H(38) 0.98 . . no
C(41) C(42) 1.401(3) . . yes
C(41) C(46) 1.398(3) . . yes
C(42) C(43) 1.393(3) . . yes
C(42) H(39) 0.98 . . no
C(43) C(44) 1.385(4) . . yes
C(43) H(40) 0.98 . . no
C(44) C(45) 1.387(4) . . yes
C(44) H(41) 0.98 . . no
C(45) C(46) 1.396(3) . . yes
C(45) H(42) 0.98 . . no
C(46) H(43) 0.98 . . no
C(47) C(48) 1.396(3) . . yes
C(47) C(52) 1.401(3) . . yes
C(48) C(49) 1.388(3) . . yes
C(48) H(44) 0.98 . . no
C(49) C(50) 1.381(4) . . yes
C(49) H(45) 0.98 . . no
C(50) C(51) 1.387(4) . . yes
C(50) H(46) 0.98 . . no
C(51) C(52) 1.389(3) . . yes
C(51) H(47) 0.98 . . no
C(52) H(48) 0.98 . . no
C(53) C(54) 1.403(3) . . yes
C(53) C(58) 1.383(3) . . yes
C(54) C(55) 1.382(3) . . yes
C(54) H(49) 0.98 . . no
C(55) C(56) 1.390(4) . . yes
C(55) H(50) 0.98 . . no
C(56) C(57) 1.380(4) . . yes
C(56) H(51) 0.98 . . no
C(57) C(58) 1.393(4) . . yes
C(57) H(52) 0.98 . . no
C(58) H(53) 0.98 . . no
